data_2219038
loop_
_publ_author_name
'Odaba\,so\(glu, Mustafa'
'\"Ozkan, Hamdi'
'Y\?ild\?ir\?ir, Y\?ilmaz'
'B\"uy\"ukg\"ung\"or, Orhan'

_publ_section_title
(3<i>R</i>,3a<i>S</i>,6a<i>R</i>)-2,5-Dimethyl-3-(5-phenyl-2-thienyl)perhydropyrrolo[3,4-<i>d</i>][1,2]oxazole-4,6-dione
_journal_coeditor_code HK2484
_journal_issue 8
_journal_name_full 'Acta Crystallographica Section E'
_journal_page_first o1423
_journal_page_last o1424
_journal_paper_doi 10.1107/S1600536808020102
_journal_volume 64
_journal_year 2008
_chemical_formula_iupac 'C17 H16 N2 O3 S'
_chemical_formula_moiety 'C17 H16 N2 O3 S'
_chemical_formula_sum 'C17 H16 N2 O3 S'
_chemical_formula_weight 328.38
_chemical_name_systematic
;
(3<i>R</i>,3a<i>S</i>,6a<i>R</i>)-2,5-Dimethyl-3-(5-phenyl-2-
thienyl)perhydropyrrolo[3,4-<i>d</i>][1,2]oxazole-4,6-dione
;
_space_group_IT_number 33
_symmetry_cell_setting orthorhombic
_symmetry_space_group_name_Hall 'P 2c -2n'
_symmetry_space_group_name_H-M 'P n a 21'
_atom_sites_solution_hydrogens geom
_atom_sites_solution_primary direct
_atom_sites_solution_secondary difmap
_audit_creation_method SHELXL-97
_cell_angle_alpha 90.00
_cell_angle_beta 90.00
_cell_angle_gamma 90.00
_cell_formula_units_Z 4
_cell_length_a 12.7768(7)
_cell_length_b 10.9803(6)
_cell_length_c 11.1069(9)
_cell_measurement_reflns_used 6395
_cell_measurement_temperature 296
_cell_measurement_theta_max 28.00
_cell_measurement_theta_min 1.83
_cell_volume 1558.22(17)
_computing_cell_refinement 'X-AREA (Stoe & Cie, 2002)'
_computing_data_collection 'X-AREA (Stoe & Cie, 2002)'
_computing_data_reduction 'X-RED32 (Stoe & Cie, 2002)'
_computing_molecular_graphics 'ORTEP-3 for Windows (Farrugia, 1997)'
_computing_publication_material 'WinGX (Farrugia, 1999)'
_computing_structure_refinement 'SHELXL97 (Sheldrick, 2008)'
_computing_structure_solution 'SHELXS97 (Sheldrick, 2008)'
_diffrn_ambient_temperature 296
_diffrn_detector_area_resol_mean 6.67
_diffrn_measured_fraction_theta_full 0.998
_diffrn_measured_fraction_theta_max 0.998
_diffrn_measurement_device_type 'Stoe IPDSII'
_diffrn_measurement_method '\w scan rotation method'
_diffrn_radiation_monochromator 'plane graphite'
_diffrn_radiation_type MoK\a
_diffrn_radiation_wavelength 0.71073
_diffrn_reflns_av_R_equivalents 0.0505
_diffrn_reflns_av_sigmaI/netI 0.0296
_diffrn_reflns_limit_h_max 16
_diffrn_reflns_limit_h_min -13
_diffrn_reflns_limit_k_max 14
_diffrn_reflns_limit_k_min -13
_diffrn_reflns_limit_l_max 14
_diffrn_reflns_limit_l_min -12
_diffrn_reflns_number 6395
_diffrn_reflns_theta_full 27.51
_diffrn_reflns_theta_max 27.51
_diffrn_reflns_theta_min 2.45
_diffrn_standards_decay_% <2
_diffrn_standards_number 0
_exptl_absorpt_coefficient_mu 0.224
_exptl_absorpt_correction_T_max 0.9350
_exptl_absorpt_correction_T_min 0.8893
_exptl_absorpt_correction_type integration
_exptl_absorpt_process_details '(X-RED32; Stoe & Cie, 2002)'
_exptl_crystal_colour colorless
_exptl_crystal_density_diffrn 1.400
_exptl_crystal_density_method 'not measured'
_exptl_crystal_description prism
_exptl_crystal_F_000 688
_exptl_crystal_size_max 0.650
_exptl_crystal_size_mid 0.463
_exptl_crystal_size_min 0.270
_refine_diff_density_max 0.223
_refine_diff_density_min -0.217
_refine_ls_abs_structure_details 'Flack  (1983)'
_refine_ls_abs_structure_Flack -0.13(8)
_refine_ls_extinction_coef 0.0122(17)
_refine_ls_extinction_expression Fc^*^=kFc[1+0.001xFc^2^\l^3^/sin(2\q)]^-1/4^
_refine_ls_extinction_method 'SHELXL97 (Sheldrick, 2008)'
_refine_ls_goodness_of_fit_ref 1.037
_refine_ls_hydrogen_treatment mixed
_refine_ls_matrix_type full
_refine_ls_number_parameters 221
_refine_ls_number_reflns 3332
_refine_ls_number_restraints 1
_refine_ls_restrained_S_all 1.037
_refine_ls_R_factor_all 0.0439
_refine_ls_R_factor_gt 0.0371
_refine_ls_shift/su_max 0.000
_refine_ls_shift/su_mean 0.000
_refine_ls_structure_factor_coef Fsqd
_refine_ls_weighting_details 'calc w=1/[\s^2^(Fo^2^)+(0.0659P)^2^] where P=(Fo^2^+2Fc^2^)/3'
_refine_ls_weighting_scheme calc
_refine_ls_wR_factor_gt 0.0947
_refine_ls_wR_factor_ref 0.0985
_reflns_number_gt 2899
_reflns_number_total 3332
_reflns_threshold_expression I>2\s(I)
_cod_data_source_file hk2484.cif
_cod_data_source_block I
_cod_database_code 2219038
_cod_database_fobs_code 2219038

loop_
_symmetry_equiv_pos_as_xyz
'x, y, z'
'-x, -y, z+1/2'
'-x+1/2, y+1/2, z+1/2'
'x+1/2, -y+1/2, z'

loop_
_atom_site_type_symbol
_atom_site_label
_atom_site_fract_x
_atom_site_fract_y
_atom_site_fract_z
_atom_site_U_iso_or_equiv
_atom_site_adp_type
_atom_site_calc_flag
_atom_site_refinement_flags
_atom_site_occupancy
C C1 0.64659(16) 0.19809(17) 0.66560(19) 0.0427(4) Uani d . 1
C C2 0.7443(2) 0.1782(2) 0.7188(2) 0.0585(6) Uani d . 1
H H2 0.8048 0.1938 0.6749 0.070 Uiso calc R 1
C C3 0.7523(2) 0.1360(3) 0.8346(3) 0.0701(7) Uani d . 1
H H3 0.8181 0.1227 0.8680 0.084 Uiso calc R 1
C C4 0.6641(3) 0.1132(3) 0.9022(3) 0.0721(8) Uani d . 1
H H4 0.6696 0.0857 0.9811 0.087 Uiso calc R 1
C C5 0.5678(2) 0.1320(3) 0.8504(2) 0.0731(8) Uani d . 1
H H5 0.5075 0.1163 0.8948 0.088 Uiso calc R 1
C C6 0.55911(19) 0.1738(2) 0.7341(2) 0.0593(6) Uani d . 1
H H6 0.4930 0.1857 0.7011 0.071 Uiso calc R 1
C C7 0.63920(16) 0.24233(18) 0.5415(2) 0.0411(4) Uani d . 1
C C8 0.71619(15) 0.2782(2) 0.4653(3) 0.0530(5) Uani d . 1
H H8 0.7866 0.2789 0.4864 0.064 Uiso calc R 1
C C9 0.67952(15) 0.3144(2) 0.3508(2) 0.0511(5) Uani d . 1
H H9 0.7236 0.3398 0.2891 0.061 Uiso calc R 1
C C10 0.57421(14) 0.30882(18) 0.33939(19) 0.0409(4) Uani d . 1
C C11 0.50963(15) 0.3425(2) 0.23306(19) 0.0432(4) Uani d . 1
C C12 0.46103(16) 0.4708(2) 0.22929(19) 0.0458(4) Uani d . 1
C C13 0.36143(17) 0.4492(2) 0.15649(19) 0.0473(5) Uani d . 1
C C14 0.4393(2) 0.1435(2) 0.1799(2) 0.0589(6) Uani d . 1
H H14A 0.3761 0.0963 0.1764 0.088 Uiso calc R 1
H H14B 0.4884 0.1044 0.2327 0.088 Uiso calc R 1
H H14C 0.4690 0.1498 0.1007 0.088 Uiso calc R 1
C C15 0.42400(17) 0.51840(19) 0.3496(2) 0.0490(5) Uani d . 1
C C16 0.27329(17) 0.4855(2) 0.2411(2) 0.0506(5) Uani d . 1
C C17 0.2543(2) 0.5584(3) 0.4516(3) 0.0716(8) Uani d . 1
H H17A 0.2708 0.6414 0.4711 0.086 Uiso calc R 1
H H17B 0.2700 0.5072 0.5192 0.086 Uiso calc R 1
H H17C 0.1812 0.5520 0.4326 0.086 Uiso calc R 1
N N1 0.41573(13) 0.26461(15) 0.22512(15) 0.0419(4) Uani d . 1
N N2 0.31576(15) 0.52026(17) 0.34890(18) 0.0504(4) Uani d . 1
O O1 0.47725(15) 0.55117(17) 0.43306(17) 0.0690(5) Uani d . 1
O O2 0.18093(14) 0.48473(19) 0.2184(2) 0.0786(6) Uani d . 1
O O3 0.35719(12) 0.32333(14) 0.12785(14) 0.0506(4) Uani d . 1
S S1 0.51891(3) 0.25445(5) 0.47066(6) 0.04736(14) Uani d . 1
H H11 0.5520(18) 0.3385(19) 0.161(2) 0.038(5) Uiso d . 1
H H12 0.511(2) 0.535(3) 0.191(3) 0.068(8) Uiso d . 1
H H13 0.356(2) 0.494(3) 0.079(3) 0.064(8) Uiso d . 1

loop_
_atom_site_aniso_label
_atom_site_aniso_U_11
_atom_site_aniso_U_22
_atom_site_aniso_U_33
_atom_site_aniso_U_12
_atom_site_aniso_U_13
_atom_site_aniso_U_23
C1 0.0437(10) 0.0377(9) 0.0468(11) 0.0072(8) -0.0082(8) -0.0047(8)
C2 0.0489(11) 0.0677(15) 0.0590(14) 0.0064(10) -0.0144(11) 0.0013(11)
C3 0.0682(16) 0.0798(17) 0.0622(16) 0.0142(13) -0.0284(14) -0.0017(13)
C4 0.085(2) 0.0832(17) 0.0478(14) 0.0131(15) -0.0162(13) 0.0040(12)
C5 0.0745(18) 0.096(2) 0.0489(14) 0.0006(14) 0.0033(14) 0.0095(13)
C6 0.0491(13) 0.0780(16) 0.0508(13) 0.0091(10) -0.0068(10) 0.0064(11)
C7 0.0322(9) 0.0409(9) 0.0501(12) 0.0039(8) -0.0056(8) -0.0030(7)
C8 0.0282(8) 0.0666(13) 0.0643(13) 0.0027(8) -0.0018(11) 0.0054(14)
C9 0.0299(9) 0.0670(13) 0.0564(12) 0.0011(9) 0.0055(9) 0.0079(10)
C10 0.0305(8) 0.0497(10) 0.0426(10) 0.0005(7) 0.0039(8) 0.0012(8)
C11 0.0339(9) 0.0595(11) 0.0361(9) -0.0023(8) 0.0046(8) 0.0052(8)
C12 0.0392(9) 0.0555(11) 0.0428(10) -0.0083(9) -0.0024(8) 0.0111(9)
C13 0.0448(10) 0.0572(11) 0.0398(11) -0.0034(9) -0.0074(8) 0.0106(8)
C14 0.0554(13) 0.0613(13) 0.0600(14) 0.0043(10) -0.0034(11) -0.0127(10)
C15 0.0496(11) 0.0466(10) 0.0507(11) 0.0009(9) -0.0084(10) 0.0050(8)
C16 0.0437(12) 0.0522(11) 0.0559(14) -0.0022(8) -0.0037(9) 0.0045(9)
C17 0.0770(17) 0.0676(15) 0.0704(19) 0.0072(12) 0.0215(14) -0.0051(13)
N1 0.0374(8) 0.0523(9) 0.0361(8) -0.0025(7) -0.0026(6) -0.0002(7)
N2 0.0497(10) 0.0516(9) 0.0499(10) -0.0011(8) 0.0039(9) 0.0046(7)
O1 0.0711(12) 0.0742(11) 0.0618(11) 0.0082(9) -0.0242(9) -0.0139(9)
O2 0.0387(9) 0.0955(13) 0.1016(16) 0.0011(8) -0.0111(9) -0.0080(12)
O3 0.0506(9) 0.0618(9) 0.0394(7) -0.0024(7) -0.0121(6) 0.0002(6)
S1 0.0287(2) 0.0711(3) 0.0423(2) -0.0033(2) -0.0012(2) 0.0108(2)

loop_
_atom_type_symbol
_atom_type_description
_atom_type_scat_dispersion_real
_atom_type_scat_dispersion_imag
_atom_type_scat_source
C C 0.0033 0.0016 'International Tables Vol C Tables 4.2.6.8 and 6.1.1.4'
H H 0.0000 0.0000 'International Tables Vol C Tables 4.2.6.8 and 6.1.1.4'
N N 0.0061 0.0033 'International Tables Vol C Tables 4.2.6.8 and 6.1.1.4'
O O 0.0106 0.0060 'International Tables Vol C Tables 4.2.6.8 and 6.1.1.4'
S S 0.1246 0.1234 'International Tables Vol C Tables 4.2.6.8 and 6.1.1.4'

loop_
_geom_angle_atom_site_label_1
_geom_angle_atom_site_label_2
_geom_angle_atom_site_label_3
_geom_angle
C6 C1 C2 117.4(2)
C6 C1 C7 122.11(19)
C2 C1 C7 120.5(2)
C3 C2 C1 121.1(3)
C3 C2 H2 119.5
C1 C2 H2 119.5
C2 C3 C4 120.8(2)
C2 C3 H3 119.6
C4 C3 H3 119.6
C5 C4 C3 118.5(3)
C5 C4 H4 120.7
C3 C4 H4 120.7
C4 C5 C6 121.0(3)
C4 C5 H5 119.5
C6 C5 H5 119.5
C5 C6 C1 121.2(2)
C5 C6 H6 119.4
C1 C6 H6 119.4
C8 C7 C1 129.6(2)
C8 C7 S1 109.71(17)
C1 C7 S1 120.70(16)
C7 C8 C9 113.79(18)
C7 C8 H8 123.1
C9 C8 H8 123.1
C10 C9 C8 113.7(2)
C10 C9 H9 123.2
C8 C9 H9 123.2
C9 C10 C11 127.94(19)
C9 C10 S1 110.08(16)
C11 C10 S1 121.97(13)
N1 C11 C10 110.73(16)
N1 C11 C12 101.59(15)
C10 C11 C12 118.22(18)
N1 C11 H11 112.3(13)
C10 C11 H11 109.5(14)
C12 C11 H11 104.2(13)
C15 C12 C13 105.14(18)
C15 C12 C11 114.73(17)
C13 C12 C11 102.00(17)
C15 C12 H12 108.7(15)
C13 C12 H12 113.7(15)
C11 C12 H12 112.3(16)
O3 C13 C16 111.44(18)
O3 C13 C12 107.59(17)
C16 C13 C12 104.45(18)
O3 C13 H13 106.8(16)
C16 C13 H13 110.9(17)
C12 C13 H13 115.7(17)
N1 C14 H14A 109.5
N1 C14 H14B 109.5
H14A C14 H14B 109.5
N1 C14 H14C 109.5
H14A C14 H14C 109.5
H14B C14 H14C 109.5
O1 C15 N2 124.4(2)
O1 C15 C12 127.4(2)
N2 C15 C12 108.27(18)
O2 C16 N2 124.9(2)
O2 C16 C13 126.4(2)
N2 C16 C13 108.67(18)
N2 C17 H17A 109.5
N2 C17 H17B 109.5
H17A C17 H17B 109.5
N2 C17 H17C 109.5
H17A C17 H17C 109.5
H17B C17 H17C 109.5
C14 N1 O3 104.71(16)
C14 N1 C11 112.49(17)
O3 N1 C11 101.78(14)
C16 N2 C15 113.39(19)
C16 N2 C17 123.7(2)
C15 N2 C17 122.9(2)
C13 O3 N1 104.13(14)
C10 S1 C7 92.71(10)

loop_
_geom_bond_atom_site_label_1
_geom_bond_atom_site_label_2
_geom_bond_distance
C1 C6 1.378(3)
C1 C2 1.398(3)
C1 C7 1.464(3)
C2 C3 1.371(4)
C2 H2 0.9300
C3 C4 1.377(5)
C3 H3 0.9300
C4 C5 1.374(4)
C4 H4 0.9300
C5 C6 1.375(4)
C5 H5 0.9300
C6 H6 0.9300
C7 C8 1.357(3)
C7 S1 1.732(2)
C8 C9 1.412(4)
C8 H8 0.9300
C9 C10 1.353(3)
C9 H9 0.9300
C10 C11 1.487(3)
C10 S1 1.727(2)
C11 N1 1.476(3)
C11 C12 1.540(3)
C11 H11 0.97(2)
C12 C15 1.511(3)
C12 C13 1.526(3)
C12 H12 1.04(3)
C13 O3 1.419(3)
C13 C16 1.520(3)
C13 H13 1.00(3)
C14 N1 1.453(3)
C14 H14A 0.9600
C14 H14B 0.9600
C14 H14C 0.9600
C15 O1 1.205(3)
C15 N2 1.383(3)
C16 O2 1.207(3)
C16 N2 1.369(3)
C17 N2 1.447(3)
C17 H17A 0.9600
C17 H17B 0.9600
C17 H17C 0.9600
N1 O3 1.464(2)

loop_
_geom_hbond_atom_site_label_D
_geom_hbond_atom_site_label_H
_geom_hbond_atom_site_label_A
_geom_hbond_site_symmetry_A
_geom_hbond_distance_DH
_geom_hbond_distance_HA
_geom_hbond_distance_DA
_geom_hbond_angle_DHA
C6 H6 S1 . 0.93 2.69 3.100(2) 108
C8 H8 S1 4 0.93 3.00 3.887(2) 160.4
C14 H14B O2 4 0.96 2.65 3.417(4) 137.2
C13 H13 Cg1 2_554 1.00(3) 2.97(3) 3.876(2) 151(2)

loop_
_geom_torsion_atom_site_label_1
_geom_torsion_atom_site_label_2
_geom_torsion_atom_site_label_3
_geom_torsion_atom_site_label_4
_geom_torsion
C6 C1 C2 C3 0.0(3)
C7 C1 C2 C3 -179.6(2)
C1 C2 C3 C4 -0.6(4)
C2 C3 C4 C5 0.9(4)
C3 C4 C5 C6 -0.6(5)
C4 C5 C6 C1 0.0(4)
C2 C1 C6 C5 0.3(4)
C7 C1 C6 C5 179.9(2)
C6 C1 C7 C8 175.0(2)
C2 C1 C7 C8 -5.4(3)
C6 C1 C7 S1 -5.3(3)
C2 C1 C7 S1 174.28(17)
C1 C7 C8 C9 179.4(2)
S1 C7 C8 C9 -0.4(3)
C7 C8 C9 C10 1.2(3)
C8 C9 C10 C11 178.6(2)
C8 C9 C10 S1 -1.4(3)
C9 C10 C11 N1 147.6(2)
S1 C10 C11 N1 -32.4(2)
C9 C10 C11 C12 -95.9(3)
S1 C10 C11 C12 84.2(2)
N1 C11 C12 C15 84.5(2)
C10 C11 C12 C15 -36.9(3)
N1 C11 C12 C13 -28.59(19)
C10 C11 C12 C13 -149.94(17)
C15 C12 C13 O3 -118.85(18)
C11 C12 C13 O3 1.2(2)
C15 C12 C13 C16 -0.3(2)
C11 C12 C13 C16 119.74(18)
C13 C12 C15 O1 -177.3(2)
C11 C12 C15 O1 71.5(3)
C13 C12 C15 N2 1.9(2)
C11 C12 C15 N2 -109.3(2)
O3 C13 C16 O2 -65.7(3)
C12 C13 C16 O2 178.4(2)
O3 C13 C16 N2 114.50(19)
C12 C13 C16 N2 -1.4(2)
C10 C11 N1 C14 -76.4(2)
C12 C11 N1 C14 157.21(18)
C10 C11 N1 O3 172.10(16)
C12 C11 N1 O3 45.68(17)
O2 C16 N2 C15 -177.0(2)
C13 C16 N2 C15 2.8(3)
O2 C16 N2 C17 1.5(4)
C13 C16 N2 C17 -178.8(2)
O1 C15 N2 C16 176.2(2)
C12 C15 N2 C16 -3.0(3)
O1 C15 N2 C17 -2.2(4)
C12 C15 N2 C17 178.5(2)
C16 C13 O3 N1 -86.75(19)
C12 C13 O3 N1 27.2(2)
C14 N1 O3 C13 -163.37(17)
C11 N1 O3 C13 -46.07(19)
C9 C10 S1 C7 1.06(18)
C11 C10 S1 C7 -178.96(17)
C8 C7 S1 C10 -0.40(17)
C1 C7 S1 C10 179.86(16)
